data_4003234
loop_
_publ_author_name
'Stoumpos, Constantinos C.'
'Cao, Duyen H.'
'Clark, Daniel J.'
'Young, Joshua'
'Rondinelli, James M.'
'Jang, Joon I.'
'Hupp, Joseph T.'
'Kanatzidis, Mercouri G.'

_publ_section_title
;
 Ruddlesden--Popper Hybrid Lead Iodide Perovskite 2D Homologous
 Semiconductors
;
_journal_issue 8
_journal_name_full 'Chemistry of Materials'
_journal_page_first 2852
_journal_paper_doi 10.1021/acs.chemmater.6b00847
_journal_volume 28
_journal_year 2016
_chemical_formula_moiety 2(C4H9NH3),(CH3NH3),Pb2I7
_chemical_formula_sum 'C9 H30 I7 N3 Pb2'
_chemical_formula_weight 1483.04
_chemical_name_common 'Butylammonium Methylammonium Lead Iodide'
_space_group_IT_number 40
_space_group_name_Hall 'C -2c -2c'
_space_group_name_H-M_alt 'C c 2 m'
_symmetry_cell_setting orthorhombic
_symmetry_Int_Tables_number 40
_symmetry_space_group_name_H-M 'C c 2 m'
_atom_sites_solution_hydrogens geom
_audit_creation_method SHELXL-2013
_cell_angle_alpha 90
_cell_angle_beta 90
_cell_angle_gamma 90
_cell_formula_units_Z 4
_cell_length_a 8.9470(4)
_cell_length_b 39.347(2)
_cell_length_c 8.8589(6)
_cell_measurement_reflns_used 6699
_cell_measurement_temperature 293(2)
_cell_measurement_theta_max 29.68
_cell_measurement_theta_min 2.76
_cell_volume 3118.7(3)
_diffrn_measured_fraction_theta_full 0.997
_diffrn_measured_fraction_theta_max 0.997
_diffrn_reflns_av_R_equivalents 0.0365
_diffrn_reflns_av_unetI/netI 0.0185
_diffrn_reflns_Laue_measured_fraction_full 0.997
_diffrn_reflns_Laue_measured_fraction_max 0.997
_diffrn_reflns_limit_h_max 10
_diffrn_reflns_limit_h_min -10
_diffrn_reflns_limit_k_max 46
_diffrn_reflns_limit_k_min -46
_diffrn_reflns_limit_l_max 10
_diffrn_reflns_limit_l_min -10
_diffrn_reflns_number 9452
_diffrn_reflns_point_group_measured_fraction_full 0.997
_diffrn_reflns_point_group_measured_fraction_max 0.997
_diffrn_reflns_theta_full 25.00
_diffrn_reflns_theta_max 25.00
_diffrn_reflns_theta_min 2.521
_exptl_absorpt_coefficient_mu 17.712
_exptl_absorpt_correction_T_max 0.4256
_exptl_absorpt_correction_T_min 0.0622
_exptl_crystal_colour Red
_exptl_crystal_density_diffrn 3.159
_exptl_crystal_description 'Rectangular plate'
_exptl_crystal_F_000 2560
_exptl_crystal_size_max 0.140
_exptl_crystal_size_mid 0.081
_exptl_crystal_size_min 0.025
_refine_diff_density_max 0.933
_refine_diff_density_min -1.687
_refine_diff_density_rms 0.211
_refine_ls_abs_structure_details
;
 Refined as an inversion twin.
;
_refine_ls_abs_structure_Flack 0.48(3)
_refine_ls_extinction_method none
_refine_ls_goodness_of_fit_ref 1.145
_refine_ls_hydrogen_treatment constr
_refine_ls_matrix_type fullcycle
_refine_ls_number_parameters 79
_refine_ls_number_reflns 2732
_refine_ls_number_restraints 3
_refine_ls_restrained_S_all 1.145
_refine_ls_R_factor_all 0.0632
_refine_ls_R_factor_gt 0.0529
_refine_ls_shift/su_max 0.000
_refine_ls_shift/su_mean 0.000
_refine_ls_structure_factor_coef Fsqd
_refine_ls_weighting_details 'w=1/[\s^2^(Fo^2^)+(0.0768P)^2^+22.2041P] where P=(Fo^2^+2Fc^2^)/3'
_refine_ls_weighting_scheme calc
_refine_ls_wR_factor_gt 0.1394
_refine_ls_wR_factor_ref 0.1478
_reflns_Friedel_coverage 0.983
_reflns_Friedel_fraction_full 0.904
_reflns_Friedel_fraction_max 0.932
_reflns_number_gt 2274
_reflns_number_total 2732
_reflns_threshold_expression 'I > 2\s(I)'
_cod_data_source_file cm6b00847_si_002.cif
_cod_data_source_block BA2MAPb2I7_Cc2m
_cod_database_code 4003234
_shelx_space_group_comment
;
The symmetry employed for this shelxl refinement is uniquely defined
by the following loop, which should always be used as a source of
symmetry information in preference to the above space-group names.
They are only intended as comments.
;
_shelxl_version_number 2013-4

loop_
_space_group_symop_operation_xyz
'x, y, z'
'-x, y, -z'
'-x, y, z+1/2'
'x, y, -z+1/2'
'x+1/2, y+1/2, z'
'-x+1/2, y+1/2, -z'
'-x+1/2, y+1/2, z+1/2'
'x+1/2, y+1/2, -z+1/2'

loop_
_atom_site_label
_atom_site_type_symbol
_atom_site_fract_x
_atom_site_fract_y
_atom_site_fract_z
_atom_site_U_iso_or_equiv
_atom_site_adp_type
_atom_site_occupancy
_atom_site_site_symmetry_order
_atom_site_calc_flag
_atom_site_refinement_flags_posn
_atom_site_refinement_flags_adp
_atom_site_refinement_flags_occupancy
Pb1 Pb 0.7496(2) 0.2489(5) 0.2500 0.0551(4) Uani 1 2 d S T P
Pb2 Pb 0.7492(3) 0.4135(5) 0.2500 0.0679(6) Uani 1 2 d S T P
I1 I 1.0000 0.2441(5) 0.0000 0.122(2) Uani 1 2 d S T P
I2 I 0.5000 0.2600(5) 0.0000 0.1008(17) Uani 1 2 d S T P
I3 I 0.5000 0.4031(5) 0.0000 0.132(2) Uani 1 2 d S T P
I4 I 1.0000 0.4222(5) 0.0000 0.108(2) Uani 1 2 d S T P
I5 I 0.7950(4) 0.3308(5) 0.2500 0.1074(9) Uani 1 2 d S T P
I6 I 0.6902(8) 0.4905(5) 0.2500 0.147(3) Uani 1 2 d S T P
I7 I 0.6907(8) 0.1718(5) 0.2500 0.137(2) Uani 1 2 d S T P
N1 N 0.235(10) 0.364(2) 0.2500 0.22(3) Uiso 1 2 d DS . P
H1A H 0.1676 0.3684 0.3213 0.329 Uiso 0.5 1 calc R U P
H1B H 0.1984 0.3700 0.1603 0.329 Uiso 0.5 1 calc R U P
H1C H 0.3176 0.3761 0.2684 0.329 Uiso 0.5 1 calc R U P
C1 C 0.271(10) 0.328(3) 0.2500 0.22(3) Uiso 1 2 d DS . P
H1D H 0.3440 0.3231 0.1732 0.329 Uiso 0.5 1 calc R U P
H1E H 0.1821 0.3148 0.2301 0.329 Uiso 0.5 1 calc R U P
H1F H 0.3107 0.3214 0.3467 0.329 Uiso 0.5 1 calc R U P
N2 N 0.2973 0.4669 0.2500 0.094(10) Uiso 1 2 d DS . P
H2A H 0.2511 0.4469 0.2500 0.141 Uiso 1 2 calc R U P
H2B H 0.3542 0.4687 0.3320 0.141 Uiso 0.5 1 calc R U P
H2C H 0.3542 0.4687 0.1680 0.141 Uiso 0.5 1 calc R U P
C2 C 0.1851 0.4944 0.2500 0.1(3) Uiso 1 2 d DS . P
H2D H 0.1223 0.4931 0.3391 0.113 Uiso 0.5 1 calc R U P
H2E H 0.1223 0.4931 0.1609 0.113 Uiso 0.5 1 calc R U P
C3 C 0.2791 0.5277 0.2500 0.1(3) Uiso 1 2 d DS . P
H3A H 0.3433 0.5276 0.3383 0.113 Uiso 0.5 1 calc R U P
H3B H 0.3433 0.5276 0.1617 0.113 Uiso 0.5 1 calc R U P
C4 C 0.1881 0.5614 0.2500 0.1(3) Uiso 1 2 d DS . P
H4A H 0.1254 0.5629 0.1610 0.113 Uiso 0.5 1 calc R U P
H4B H 0.1254 0.5629 0.3390 0.113 Uiso 0.5 1 calc R U P
C5 C 0.3041 0.5893 0.2500 0.1(3) Uiso 1 2 d DS . P
H5A H 0.2552 0.6110 0.2500 0.141 Uiso 1 2 calc R U P
H5B H 0.3654 0.5873 0.1615 0.141 Uiso 0.5 1 calc R U P
H5C H 0.3654 0.5873 0.3385 0.141 Uiso 0.5 1 calc R U P
N3 N 0.2884 0.1893 0.2500 0.615 Uiso 1 2 d DS . P
H3C H 0.2554 0.2107 0.2500 0.922 Uiso 1 2 calc R U P
H3D H 0.3436 0.1858 0.1680 0.922 Uiso 0.5 1 calc R U P
H3E H 0.3436 0.1858 0.3320 0.922 Uiso 0.5 1 calc R U P
C6 C 0.1567 0.1652 0.2500 0.615 Uiso 1 2 d DS . P
H6A H 0.0954 0.1685 0.1609 0.738 Uiso 0.5 1 calc R U P
H6B H 0.0954 0.1685 0.3391 0.738 Uiso 0.5 1 calc R U P
C7 C 0.2292 0.1298 0.2500 0.615 Uiso 1 2 d DS . P
H7A H 0.2926 0.1278 0.3384 0.738 Uiso 0.5 1 calc R U P
H7B H 0.2926 0.1278 0.1616 0.738 Uiso 0.5 1 calc R U P
C8 C 0.1134 0.0992 0.2500 0.615 Uiso 1 2 d DS . P
H8A H 0.0502 0.1005 0.3388 0.738 Uiso 0.5 1 calc R U P
H8B H 0.0502 0.1005 0.1612 0.738 Uiso 0.5 1 calc R U P
C9 C 0.2002 0.0654 0.2500 0.615 Uiso 1 2 d DS . P
H9A H 0.1310 0.0468 0.2500 0.922 Uiso 1 2 calc R U P
H9B H 0.2620 0.0642 0.3385 0.922 Uiso 0.5 1 calc R U P
H9C H 0.2620 0.0642 0.1615 0.922 Uiso 0.5 1 calc R U P

loop_
_atom_site_aniso_label
_atom_site_aniso_U_11
_atom_site_aniso_U_22
_atom_site_aniso_U_33
_atom_site_aniso_U_23
_atom_site_aniso_U_13
_atom_site_aniso_U_12
Pb1 0.0417(8) 0.0776(10) 0.0460(6) 0.000 0.000 0.0055(6)
Pb2 0.0496(11) 0.0951(16) 0.0590(10) 0.000 0.000 0.0095(8)
I1 0.101(3) 0.157(5) 0.108(2) 0.000 0.065(3) 0.000
I2 0.078(3) 0.146(5) 0.078(2) 0.000 -0.037(2) 0.000
I3 0.098(4) 0.203(7) 0.094(3) 0.000 -0.057(3) 0.000
I4 0.071(3) 0.179(6) 0.075(2) 0.000 0.0302(18) 0.000
I5 0.0990(19) 0.0740(15) 0.149(3) 0.000 0.000 0.014(4)
I6 0.097(4) 0.070(3) 0.274(9) 0.000 0.000 -0.003(3)
I7 0.092(4) 0.084(3) 0.234(8) 0.000 0.000 -0.006(4)

loop_
_atom_type_symbol
_atom_type_description
_atom_type_scat_dispersion_real
_atom_type_scat_dispersion_imag
_atom_type_scat_source
C C 0.0033 0.0016 'International Tables Vol C Tables 4.2.6.8 and 6.1.1.4'
H H 0.0000 0.0000 'International Tables Vol C Tables 4.2.6.8 and 6.1.1.4'
N N 0.0061 0.0033 'International Tables Vol C Tables 4.2.6.8 and 6.1.1.4'
I I -0.4742 1.8119 'International Tables Vol C Tables 4.2.6.8 and 6.1.1.4'
Pb Pb -3.3944 10.1111 'International Tables Vol C Tables 4.2.6.8 and 6.1.1.4'

loop_
_geom_angle_atom_site_label_1
_geom_angle_atom_site_label_2
_geom_angle_atom_site_label_3
_geom_angle
_geom_angle_site_symmetry_1
_geom_angle_site_symmetry_3
I7 Pb1 I1 93.55(19) . .
I7 Pb1 I1 93.55(19) . 3_755
I1 Pb1 I1 89.13(5) . 3_755
I7 Pb1 I2 90.83(17) . 3_655
I1 Pb1 I2 175.6(2) . 3_655
I1 Pb1 I2 91.03(2) 3_755 3_655
I7 Pb1 I2 90.83(17) . .
I1 Pb1 I2 91.03(2) . .
I1 Pb1 I2 175.6(2) 3_755 .
I2 Pb1 I2 88.47(6) 3_655 .
I7 Pb1 I5 177.34(17) . .
I1 Pb1 I5 88.34(17) . .
I1 Pb1 I5 88.34(17) 3_755 .
I2 Pb1 I5 87.26(14) 3_655 .
I2 Pb1 I5 87.26(14) . .
I6 Pb2 I3 90.4(2) . 3_655
I6 Pb2 I3 90.4(2) . .
I3 Pb2 I3 88.67(8) 3_655 .
I6 Pb2 I4 90.86(19) . .
I3 Pb2 I4 178.7(3) 3_655 .
I3 Pb2 I4 91.36(2) . .
I6 Pb2 I4 90.86(19) . 3_755
I3 Pb2 I4 91.36(2) 3_655 3_755
I3 Pb2 I4 178.7(3) . 3_755
I4 Pb2 I4 88.58(7) . 3_755
I6 Pb2 I5 177.31(17) . .
I3 Pb2 I5 87.68(19) 3_655 .
I3 Pb2 I5 87.68(19) . .
I4 Pb2 I5 91.06(16) . .
I4 Pb2 I5 91.06(16) 3_755 .
Pb1 I1 Pb1 173.1(3) 2_755 .
Pb1 I2 Pb1 164.3(3) . 2_655
Pb2 I3 Pb2 165.1(4) . 2_655
Pb2 I4 Pb2 167.6(3) 2_755 .
Pb1 I5 Pb2 165.62(11) . .
N2 C2 C3 104.5 . .
C4 C3 C2 115.8 . .
C5 C4 C3 105.0 . .
N3 C6 C7 103.9 . .
C6 C7 C8 114.3 . .
C9 C8 C7 109.0 . .

loop_
_geom_bond_atom_site_label_1
_geom_bond_atom_site_label_2
_geom_bond_distance
_geom_bond_site_symmetry_2
Pb1 I7 3.081(7) .
Pb1 I1 3.1561(14) .
Pb1 I1 3.1561(14) 3_755
Pb1 I2 3.1749(16) 3_655
Pb1 I2 3.1749(16) .
Pb1 I5 3.249(8) .
Pb2 I6 3.075(6) .
Pb2 I3 3.169(2) 3_655
Pb2 I3 3.169(2) .
Pb2 I4 3.1715(19) .
Pb2 I4 3.1715(19) 3_755
Pb2 I5 3.278(8) .
I1 Pb1 3.1561(14) 2_755
I2 Pb1 3.1749(16) 2_655
I3 Pb2 3.169(2) 2_655
I4 Pb2 3.1715(19) 2_755
N1 C1 1.47(7) .
N2 C2 1.4744 .
C2 C3 1.5596 .
C3 C4 1.5538 .
C4 C5 1.5095 .
N3 C6 1.5124 .
C6 C7 1.5382 .
C7 C8 1.5891 .
C8 C9 1.5387 .
